data_2311532
loop_
_publ_author_name
'Moxter, Maximilian'
'Teichmann, Julian'
'Lerner, Hans-Wolfram'
'Bolte, Michael'
'Wagner, Matthias'

_publ_section_title
;
 Deca-chloro-cyclo-penta-silanes coordinated by pairs of chloride anions,
 with different cations, but the same solvent mol-ecules.
;
_journal_coeditor_code HB7717
_journal_issue 'Pt 12'
_journal_name_full 'Acta crystallographica. Section E, Crystallographic communications'
_journal_page_first 1903
_journal_page_last 1907
_journal_paper_doi 10.1107/S2056989017016310
_journal_volume 73
_journal_year 2017
_chemical_formula_iupac '2C16 H36 N +, 2 Cl -, Si5 Cl10, 2C H2 Cl2'
_chemical_formula_moiety '2(C16 H36 N +), 2(Cl -), Cl10 Si5, 2(C H2 Cl2)'
_chemical_formula_sum 'C34 H76 Cl16 N2 Si5'
_chemical_formula_weight 1220.61
_chemical_name_systematic
;
Bis(tetra-<i>n</i>-butylammonium) dichloride decachlorocyclopentasilane
dichloromethane disolvate
;
_space_group_crystal_system monoclinic
_space_group_IT_number 15
_space_group_name_Hall '-C 2yc'
_space_group_name_H-M_alt 'C 1 2/c 1'
_atom_sites_solution_hydrogens geom
_audit_creation_method SHELXL-2014/6
_cell_angle_alpha 90
_cell_angle_beta 112.451(6)
_cell_angle_gamma 90
_cell_formula_units_Z 4
_cell_length_a 20.9091(15)
_cell_length_b 15.7423(7)
_cell_length_c 19.8734(16)
_cell_measurement_reflns_used 30920
_cell_measurement_temperature 173(2)
_cell_measurement_theta_max 25.76
_cell_measurement_theta_min 3.33
_cell_volume 6045.7(8)
_computing_cell_refinement
;
X-AREA (Stoe & Cie, 2001)
;
_computing_data_collection
;
X-AREA (Stoe & Cie, 2001)
;
_computing_data_reduction
;
X-AREA (Stoe & Cie, 2001)
;
_computing_molecular_graphics
;
XP in SHELXTL-Plus (Sheldrick, 2008)
;
_computing_publication_material
;
SHELXL2014 (Sheldrick, 2015) and publCIF (Westrip, 2010)
;
_computing_structure_refinement
;
SHELXL2014 (Sheldrick, 2015)
;
_computing_structure_solution
;
SHELXS97 (Sheldrick, 2008)
;
_diffrn_ambient_temperature 173(2)
_diffrn_measured_fraction_theta_full 0.998
_diffrn_measured_fraction_theta_max 0.983
_diffrn_measurement_device_type 'Stoe IPDS II two-circle'
_diffrn_measurement_method \w
_diffrn_radiation_type MoK\a
_diffrn_radiation_wavelength 0.71073
_diffrn_reflns_av_R_equivalents 0.0602
_diffrn_reflns_limit_h_max 25
_diffrn_reflns_limit_h_min -25
_diffrn_reflns_limit_k_max 19
_diffrn_reflns_limit_k_min -18
_diffrn_reflns_limit_l_max 24
_diffrn_reflns_limit_l_min -24
_diffrn_reflns_number 32650
_diffrn_reflns_theta_full 25.000
_diffrn_reflns_theta_max 25.783
_diffrn_reflns_theta_min 3.338
_exptl_absorpt_coefficient_mu 0.852
_exptl_absorpt_correction_T_max 1.000
_exptl_absorpt_correction_T_min 0.543
_exptl_absorpt_correction_type multi-scan
_exptl_absorpt_process_details
;
(X-AREA; Stoe & Cie, 2001)
;
_exptl_crystal_colour colourless
_exptl_crystal_density_diffrn 1.341
_exptl_crystal_description needle
_exptl_crystal_F_000 2544
_exptl_crystal_size_max 0.270
_exptl_crystal_size_mid 0.160
_exptl_crystal_size_min 0.120
_refine_diff_density_max 1.501
_refine_diff_density_min -1.458
_refine_ls_extinction_method none
_refine_ls_goodness_of_fit_ref 1.153
_refine_ls_hydrogen_treatment constr
_refine_ls_matrix_type full
_refine_ls_number_parameters 258
_refine_ls_number_reflns 5699
_refine_ls_number_restraints 0
_refine_ls_restrained_S_all 1.153
_refine_ls_R_factor_all 0.1298
_refine_ls_R_factor_gt 0.1033
_refine_ls_shift/su_max 0.000
_refine_ls_shift/su_mean 0.000
_refine_ls_structure_factor_coef Fsqd
_refine_ls_weighting_details 'w=1/[\s^2^(Fo^2^)+(0.0209P)^2^+98.7944P] where P=(Fo^2^+2Fc^2^)/3'
_refine_ls_weighting_scheme calc
_refine_ls_wR_factor_gt 0.1884
_refine_ls_wR_factor_ref 0.1990
_reflns_number_gt 4428
_reflns_number_total 5699
_reflns_threshold_expression 'I > 2\s(I)'
_cod_data_source_file hb7717sup1.cif
_cod_data_source_block I
_cod_original_cell_volume 6045.7(7)
_cod_original_sg_symbol_H-M 'C 2/c'
_cod_database_code 2311532
_shelx_space_group_comment
;
The symmetry employed for this shelxl refinement is uniquely defined
by the following loop, which should always be used as a source of
symmetry information in preference to the above space-group names.
They are only intended as comments.
;
_shelx_estimated_absorpt_t_min 0.803
_shelx_estimated_absorpt_t_max 0.905
_shelxl_version_number 2014/6

loop_
_space_group_symop_operation_xyz
'x, y, z'
'-x, y, -z+1/2'
'x+1/2, y+1/2, z'
'-x+1/2, y+1/2, -z+1/2'
'-x, -y, -z'
'x, -y, z-1/2'
'-x+1/2, -y+1/2, -z'
'x+1/2, -y+1/2, z-1/2'

loop_
_atom_site_type_symbol
_atom_site_label
_atom_site_fract_x
_atom_site_fract_y
_atom_site_fract_z
_atom_site_U_iso_or_equiv
_atom_site_adp_type
_atom_site_calc_flag
_atom_site_occupancy
Cl Cl1 0.44920(9) 0.65838(13) 0.63371(9) 0.0392(4) Uani d 1
Si Si1 0.55353(9) 0.75962(13) 0.74394(10) 0.0312(4) Uani d 1
Si Si2 0.58692(10) 0.61853(14) 0.73977(10) 0.0329(4) Uani d 1
Si Si3 0.5000 0.53144(19) 0.7500 0.0368(7) Uani d 1
Cl Cl11 0.55030(11) 0.83349(15) 0.65484(12) 0.0536(5) Uani d 1
Cl Cl12 0.62942(10) 0.82642(15) 0.82814(12) 0.0535(6) Uani d 1
Cl Cl21 0.60720(11) 0.58866(16) 0.64782(11) 0.0534(6) Uani d 1
Cl Cl22 0.68493(9) 0.59548(15) 0.82099(11) 0.0499(5) Uani d 1
Cl Cl31 0.46207(13) 0.44593(15) 0.66352(15) 0.0667(7) Uani d 1
N N1 0.3868(3) 0.7205(4) 0.4082(3) 0.0278(12) Uani d 1
C C1 0.4614(3) 0.6993(5) 0.4564(4) 0.0309(15) Uani d 1
H H1A 0.4668 0.6368 0.4578 0.037 Uiso calc 1
H H1B 0.4699 0.7185 0.5065 0.037 Uiso calc 1
C C2 0.5172(4) 0.7380(5) 0.4335(4) 0.0373(17) Uani d 1
H H2A 0.5102 0.7188 0.3838 0.045 Uiso calc 1
H H2B 0.5135 0.8008 0.4329 0.045 Uiso calc 1
C C3 0.5881(4) 0.7115(6) 0.4859(4) 0.047(2) Uani d 1
H H3A 0.5894 0.6489 0.4913 0.056 Uiso calc 1
H H3B 0.5969 0.7367 0.5343 0.056 Uiso calc 1
C C4 0.6455(4) 0.7395(6) 0.4601(6) 0.060(3) Uani d 1
H H4A 0.6905 0.7210 0.4956 0.090 Uiso calc 1
H H4B 0.6375 0.7137 0.4127 0.090 Uiso calc 1
H H4C 0.6450 0.8015 0.4557 0.090 Uiso calc 1
C C5 0.3758(4) 0.8156(5) 0.3999(4) 0.0351(16) Uani d 1
H H5A 0.3258 0.8265 0.3728 0.042 Uiso calc 1
H H5B 0.4007 0.8374 0.3700 0.042 Uiso calc 1
C C6 0.3994(4) 0.8659(5) 0.4706(4) 0.0440(19) Uani d 1
H H6A 0.3744 0.8457 0.5010 0.053 Uiso calc 1
H H6B 0.4495 0.8568 0.4981 0.053 Uiso calc 1
C C7 0.3852(4) 0.9597(5) 0.4545(5) 0.055(2) Uani d 1
H H7A 0.3348 0.9685 0.4288 0.066 Uiso calc 1
H H7B 0.4082 0.9787 0.4219 0.066 Uiso calc 1
C C8 0.4110(5) 1.0135(6) 0.5234(6) 0.078(3) Uani d 1
H H8A 0.4008 1.0734 0.5104 0.116 Uiso calc 1
H H8B 0.3877 0.9957 0.5554 0.116 Uiso calc 1
H H8C 0.4611 1.0059 0.5485 0.116 Uiso calc 1
C C9 0.3385(3) 0.6853(5) 0.4418(4) 0.0303(15) Uani d 1
H H9A 0.2910 0.7045 0.4120 0.036 Uiso calc 1
H H9B 0.3513 0.7107 0.4908 0.036 Uiso calc 1
C C10 0.3372(4) 0.5894(5) 0.4494(4) 0.0396(17) Uani d 1
H H10A 0.3273 0.5623 0.4015 0.047 Uiso calc 1
H H10B 0.3830 0.5693 0.4835 0.047 Uiso calc 1
C C11 0.2824(4) 0.5642(5) 0.4778(4) 0.044(2) Uani d 1
H H11A 0.2364 0.5815 0.4420 0.053 Uiso calc 1
H H11B 0.2906 0.5951 0.5237 0.053 Uiso calc 1
C C12 0.2818(4) 0.4698(6) 0.4915(5) 0.059(2) Uani d 1
H H12A 0.2455 0.4567 0.5097 0.088 Uiso calc 1
H H12B 0.2727 0.4389 0.4459 0.088 Uiso calc 1
H H12C 0.3268 0.4525 0.5276 0.088 Uiso calc 1
C C13 0.3714(4) 0.6817(5) 0.3333(3) 0.0348(16) Uani d 1
H H13A 0.4026 0.7085 0.3125 0.042 Uiso calc 1
H H13B 0.3834 0.6206 0.3400 0.042 Uiso calc 1
C C14 0.2978(4) 0.6896(6) 0.2779(4) 0.0412(18) Uani d 1
H H14A 0.2839 0.7501 0.2711 0.049 Uiso calc 1
H H14B 0.2657 0.6589 0.2953 0.049 Uiso calc 1
C C15 0.2940(4) 0.6515(7) 0.2051(4) 0.057(2) Uani d 1
H H15A 0.3294 0.6789 0.1907 0.068 Uiso calc 1
H H15B 0.3049 0.5901 0.2118 0.068 Uiso calc 1
C C16 0.2249(5) 0.6627(9) 0.1459(5) 0.083(4) Uani d 1
H H16A 0.2251 0.6375 0.1009 0.124 Uiso calc 1
H H16B 0.1898 0.6346 0.1594 0.124 Uiso calc 1
H H16C 0.2143 0.7234 0.1383 0.124 Uiso calc 1
C C1L 0.1235(8) 0.4569(8) 0.2807(9) 0.110(5) Uani d 1
H H1L1 0.1317 0.4857 0.3275 0.132 Uiso calc 1
H H1L2 0.0904 0.4924 0.2416 0.132 Uiso calc 1
Cl Cl1L 0.19998(18) 0.4539(3) 0.2681(2) 0.1200(15) Uani d 1
Cl Cl2L 0.0881(5) 0.3685(5) 0.2810(5) 0.294(6) Uani d 1

loop_
_atom_site_aniso_label
_atom_site_aniso_U_11
_atom_site_aniso_U_22
_atom_site_aniso_U_33
_atom_site_aniso_U_12
_atom_site_aniso_U_13
_atom_site_aniso_U_23
Cl1 0.0321(9) 0.0584(12) 0.0230(8) -0.0037(9) 0.0059(7) -0.0024(8)
Si1 0.0233(9) 0.0364(11) 0.0327(10) -0.0031(8) 0.0092(8) -0.0029(8)
Si2 0.0281(9) 0.0417(12) 0.0302(10) 0.0050(9) 0.0124(8) -0.0018(9)
Si3 0.0373(15) 0.0330(16) 0.0421(16) 0.000 0.0174(13) 0.000
Cl11 0.0498(11) 0.0575(14) 0.0576(13) -0.0087(10) 0.0251(10) 0.0109(11)
Cl12 0.0345(10) 0.0572(14) 0.0600(13) -0.0137(9) 0.0082(9) -0.0193(11)
Cl21 0.0526(12) 0.0739(15) 0.0441(11) 0.0101(11) 0.0302(10) -0.0056(10)
Cl22 0.0276(9) 0.0708(15) 0.0470(11) 0.0139(9) 0.0095(8) 0.0056(10)
Cl31 0.0663(15) 0.0501(13) 0.0859(18) -0.0109(12) 0.0315(13) -0.0313(13)
N1 0.027(3) 0.032(3) 0.028(3) 0.003(2) 0.014(2) 0.002(2)
C1 0.025(3) 0.036(4) 0.030(4) 0.002(3) 0.009(3) 0.000(3)
C2 0.044(4) 0.035(4) 0.039(4) -0.006(3) 0.023(3) -0.005(3)
C3 0.030(4) 0.065(6) 0.045(4) -0.006(4) 0.014(3) -0.011(4)
C4 0.045(5) 0.054(6) 0.096(7) -0.011(4) 0.043(5) -0.018(5)
C5 0.032(4) 0.035(4) 0.040(4) 0.009(3) 0.015(3) 0.003(3)
C6 0.052(5) 0.039(4) 0.046(4) 0.001(4) 0.024(4) -0.007(4)
C7 0.042(5) 0.038(5) 0.082(7) 0.005(4) 0.020(4) -0.012(4)
C8 0.063(6) 0.052(6) 0.116(9) -0.004(5) 0.033(6) -0.034(6)
C9 0.024(3) 0.042(4) 0.025(3) 0.000(3) 0.010(3) 0.003(3)
C10 0.039(4) 0.043(4) 0.041(4) -0.002(4) 0.019(3) 0.003(4)
C11 0.028(4) 0.057(5) 0.049(5) 0.001(4) 0.016(3) 0.016(4)
C12 0.043(5) 0.059(6) 0.079(7) -0.005(4) 0.027(5) 0.019(5)
C13 0.040(4) 0.043(4) 0.025(3) 0.004(3) 0.017(3) -0.002(3)
C14 0.036(4) 0.055(5) 0.030(4) -0.003(4) 0.010(3) -0.005(3)
C15 0.044(5) 0.082(7) 0.045(5) 0.005(5) 0.018(4) -0.005(5)
C16 0.056(6) 0.150(12) 0.035(5) 0.004(7) 0.009(4) -0.019(6)
C1L 0.143(13) 0.077(9) 0.149(13) 0.017(9) 0.100(11) -0.003(9)
Cl1L 0.087(2) 0.168(4) 0.114(3) -0.022(2) 0.048(2) -0.065(3)
Cl2L 0.471(12) 0.237(7) 0.350(10) -0.225(8) 0.355(10) -0.183(7)

loop_
_atom_type_symbol
_atom_type_description
_atom_type_scat_dispersion_real
_atom_type_scat_dispersion_imag
_atom_type_scat_source
C C 0.0033 0.0016 'International Tables Vol C Tables 4.2.6.8 and 6.1.1.4'
H H 0.0000 0.0000 'International Tables Vol C Tables 4.2.6.8 and 6.1.1.4'
N N 0.0061 0.0033 'International Tables Vol C Tables 4.2.6.8 and 6.1.1.4'
Si Si 0.0817 0.0704 'International Tables Vol C Tables 4.2.6.8 and 6.1.1.4'
Cl Cl 0.1484 0.1585 'International Tables Vol C Tables 4.2.6.8 and 6.1.1.4'

loop_
_geom_angle_atom_site_label_1
_geom_angle_atom_site_label_2
_geom_angle_atom_site_label_3
_geom_angle_site_symmetry_1
_geom_angle_site_symmetry_3
_geom_angle
Cl12 Si1 Cl11 . . 99.57(12)
Cl12 Si1 Si2 . . 111.06(11)
Cl11 Si1 Si2 . . 114.22(11)
Cl12 Si1 Si1 . 2_656 112.32(12)
Cl11 Si1 Si1 . 2_656 111.28(12)
Si2 Si1 Si1 . 2_656 108.28(6)
Cl21 Si2 Cl22 . . 99.76(11)
Cl21 Si2 Si1 . . 114.16(12)
Cl22 Si2 Si1 . . 110.71(12)
Cl21 Si2 Si3 . . 111.61(12)
Cl22 Si2 Si3 . . 113.15(11)
Si1 Si2 Si3 . . 107.47(10)
Cl31 Si3 Cl31 . 2_656 99.6(2)
Cl31 Si3 Si2 . . 111.65(9)
Cl31 Si3 Si2 2_656 . 112.64(9)
Cl31 Si3 Si2 . 2_656 112.64(9)
Cl31 Si3 Si2 2_656 2_656 111.65(9)
Si2 Si3 Si2 . 2_656 108.50(16)
C9 N1 C5 . . 108.1(5)
C9 N1 C1 . . 109.8(5)
C5 N1 C1 . . 111.2(5)
C9 N1 C13 . . 110.9(5)
C5 N1 C13 . . 108.8(5)
C1 N1 C13 . . 108.0(5)
N1 C1 C2 . . 116.1(6)
N1 C1 H1A . . 108.3
C2 C1 H1A . . 108.3
N1 C1 H1B . . 108.3
C2 C1 H1B . . 108.3
H1A C1 H1B . . 107.4
C3 C2 C1 . . 110.1(6)
C3 C2 H2A . . 109.6
C1 C2 H2A . . 109.6
C3 C2 H2B . . 109.6
C1 C2 H2B . . 109.6
H2A C2 H2B . . 108.1
C2 C3 C4 . . 112.1(7)
C2 C3 H3A . . 109.2
C4 C3 H3A . . 109.2
C2 C3 H3B . . 109.2
C4 C3 H3B . . 109.2
H3A C3 H3B . . 107.9
C3 C4 H4A . . 109.5
C3 C4 H4B . . 109.5
H4A C4 H4B . . 109.5
C3 C4 H4C . . 109.5
H4A C4 H4C . . 109.5
H4B C4 H4C . . 109.5
N1 C5 C6 . . 115.6(6)
N1 C5 H5A . . 108.4
C6 C5 H5A . . 108.4
N1 C5 H5B . . 108.4
C6 C5 H5B . . 108.4
H5A C5 H5B . . 107.4
C7 C6 C5 . . 110.1(7)
C7 C6 H6A . . 109.6
C5 C6 H6A . . 109.6
C7 C6 H6B . . 109.6
C5 C6 H6B . . 109.6
H6A C6 H6B . . 108.2
C6 C7 C8 . . 112.3(8)
C6 C7 H7A . . 109.2
C8 C7 H7A . . 109.2
C6 C7 H7B . . 109.2
C8 C7 H7B . . 109.2
H7A C7 H7B . . 107.9
C7 C8 H8A . . 109.5
C7 C8 H8B . . 109.5
H8A C8 H8B . . 109.5
C7 C8 H8C . . 109.5
H8A C8 H8C . . 109.5
H8B C8 H8C . . 109.5
N1 C9 C10 . . 116.6(6)
N1 C9 H9A . . 108.1
C10 C9 H9A . . 108.1
N1 C9 H9B . . 108.1
C10 C9 H9B . . 108.1
H9A C9 H9B . . 107.3
C11 C10 C9 . . 110.0(6)
C11 C10 H10A . . 109.7
C9 C10 H10A . . 109.7
C11 C10 H10B . . 109.7
C9 C10 H10B . . 109.7
H10A C10 H10B . . 108.2
C10 C11 C12 . . 112.6(7)
C10 C11 H11A . . 109.1
C12 C11 H11A . . 109.1
C10 C11 H11B . . 109.1
C12 C11 H11B . . 109.1
H11A C11 H11B . . 107.8
C11 C12 H12A . . 109.5
C11 C12 H12B . . 109.5
H12A C12 H12B . . 109.5
C11 C12 H12C . . 109.5
H12A C12 H12C . . 109.5
H12B C12 H12C . . 109.5
C14 C13 N1 . . 116.9(6)
C14 C13 H13A . . 108.1
N1 C13 H13A . . 108.1
C14 C13 H13B . . 108.1
N1 C13 H13B . . 108.1
H13A C13 H13B . . 107.3
C13 C14 C15 . . 108.9(6)
C13 C14 H14A . . 109.9
C15 C14 H14A . . 109.9
C13 C14 H14B . . 109.9
C15 C14 H14B . . 109.9
H14A C14 H14B . . 108.3
C16 C15 C14 . . 112.5(7)
C16 C15 H15A . . 109.1
C14 C15 H15A . . 109.1
C16 C15 H15B . . 109.1
C14 C15 H15B . . 109.1
H15A C15 H15B . . 107.8
C15 C16 H16A . . 109.5
C15 C16 H16B . . 109.5
H16A C16 H16B . . 109.5
C15 C16 H16C . . 109.5
H16A C16 H16C . . 109.5
H16B C16 H16C . . 109.5
Cl2L C1L Cl1L . . 116.2(8)
Cl2L C1L H1L1 . . 108.2
Cl1L C1L H1L1 . . 108.2
Cl2L C1L H1L2 . . 108.2
Cl1L C1L H1L2 . . 108.2
H1L1 C1L H1L2 . . 107.4

loop_
_geom_bond_atom_site_label_1
_geom_bond_atom_site_label_2
_geom_bond_site_symmetry_2
_geom_bond_distance
Si1 Cl12 . 2.097(3)
Si1 Cl11 . 2.098(3)
Si1 Si2 . 2.339(3)
Si1 Si1 2_656 2.341(4)
Si2 Cl21 . 2.081(3)
Si2 Cl22 . 2.100(3)
Si2 Si3 . 2.347(3)
Si3 Cl31 . 2.086(3)
Si3 Cl31 2_656 2.086(3)
Si3 Si2 2_656 2.347(3)
N1 C9 . 1.513(8)
N1 C5 . 1.515(9)
N1 C1 . 1.523(8)
N1 C13 . 1.525(8)
C1 C2 . 1.531(9)
C1 H1A . 0.9900
C1 H1B . 0.9900
C2 C3 . 1.510(10)
C2 H2A . 0.9900
C2 H2B . 0.9900
C3 C4 . 1.538(10)
C3 H3A . 0.9900
C3 H3B . 0.9900
C4 H4A . 0.9800
C4 H4B . 0.9800
C4 H4C . 0.9800
C5 C6 . 1.521(10)
C5 H5A . 0.9900
C5 H5B . 0.9900
C6 C7 . 1.516(11)
C6 H6A . 0.9900
C6 H6B . 0.9900
C7 C8 . 1.522(13)
C7 H7A . 0.9900
C7 H7B . 0.9900
C8 H8A . 0.9800
C8 H8B . 0.9800
C8 H8C . 0.9800
C9 C10 . 1.519(10)
C9 H9A . 0.9900
C9 H9B . 0.9900
C10 C11 . 1.509(9)
C10 H10A . 0.9900
C10 H10B . 0.9900
C11 C12 . 1.513(12)
C11 H11A . 0.9900
C11 H11B . 0.9900
C12 H12A . 0.9800
C12 H12B . 0.9800
C12 H12C . 0.9800
C13 C14 . 1.518(10)
C13 H13A . 0.9900
C13 H13B . 0.9900
C14 C15 . 1.539(10)
C14 H14A . 0.9900
C14 H14B . 0.9900
C15 C16 . 1.485(12)
C15 H15A . 0.9900
C15 H15B . 0.9900
C16 H16A . 0.9800
C16 H16B . 0.9800
C16 H16C . 0.9800
C1L Cl2L . 1.578(14)
C1L Cl1L . 1.711(13)
C1L H1L1 . 0.9900
C1L H1L2 . 0.9900

loop_
_geom_hbond_atom_site_label_D
_geom_hbond_atom_site_label_H
_geom_hbond_atom_site_label_A
_geom_hbond_site_symmetry_A
_geom_hbond_distance_DH
_geom_hbond_distance_HA
_geom_hbond_distance_DA
_geom_hbond_angle_DHA
C1 H1B Cl1 . 0.99 2.88 3.686(7) 139
C2 H2A Cl31 5_666 0.99 2.89 3.596(8) 129
C5 H5A Cl22 8_465 0.99 2.99 3.945(7) 163
C9 H9B Cl1 . 0.99 2.91 3.652(7) 132
C1L H1L1 Cl12 8_465 0.99 2.96 3.528(13) 119

loop_
_geom_torsion_atom_site_label_1
_geom_torsion_atom_site_label_2
_geom_torsion_atom_site_label_3
_geom_torsion_atom_site_label_4
_geom_torsion
C9 N1 C1 C2 -174.3(6)
C5 N1 C1 C2 -54.8(7)
C13 N1 C1 C2 64.6(7)
N1 C1 C2 C3 -179.8(6)
C1 C2 C3 C4 172.9(7)
C9 N1 C5 C6 68.4(7)
C1 N1 C5 C6 -52.2(7)
C13 N1 C5 C6 -171.0(6)
N1 C5 C6 C7 -179.9(6)
C5 C6 C7 C8 -177.3(7)
C5 N1 C9 C10 175.4(6)
C1 N1 C9 C10 -63.2(7)
C13 N1 C9 C10 56.1(8)
N1 C9 C10 C11 -175.2(6)
C9 C10 C11 C12 -176.1(7)
C9 N1 C13 C14 55.2(8)
C5 N1 C13 C14 -63.6(8)
C1 N1 C13 C14 175.6(6)
N1 C13 C14 C15 176.8(7)
C13 C14 C15 C16 -175.4(9)
